data_7004512
loop_
_publ_author_name
'Benhamou, Laila'
'Lachkar, Mohammed'
'Mandon, Dominique'
'Welter, Richard'

_publ_section_title
;
 The preparation and full characterization of dichloroferrous complexes
 of mono-, bis- and tris-\a-methyl substituted
 tris(2-pyridylmethyl)amine (TPA) ligands. Structural bases of
 stability of the complexes in solution
;
_journal_issue 48
_journal_name_full 'Dalton Transactions'
_journal_page_first 6996
_journal_page_last 7003
_journal_paper_doi 10.1039/b808205g
_journal_year 2008
_chemical_formula_moiety 'C20 H22 Cl2 Fe N4'
_chemical_formula_sum 'C20 H22 Cl2 Fe N4'
_chemical_formula_weight 445.17
_chemical_name_systematic
;
?
;
_space_group_IT_number 14
_symmetry_cell_setting monoclinic
_symmetry_space_group_name_Hall '-P 2yn'
_symmetry_space_group_name_H-M 'P 1 21/n 1'
_atom_sites_solution_hydrogens geom
_atom_sites_solution_primary direct
_atom_sites_solution_secondary difmap
_audit_creation_method SHELXL-97
_cell_angle_alpha 90.00
_cell_angle_beta 118.8660(6)
_cell_angle_gamma 90.00
_cell_formula_units_Z 4
_cell_length_a 8.88300(10)
_cell_length_b 28.5770(5)
_cell_length_c 8.9750(2)
_cell_measurement_reflns_used 5251
_cell_measurement_temperature 173(2)
_cell_measurement_theta_max 30.034
_cell_measurement_theta_min 0.998
_cell_volume 1995.22(6)
_computing_cell_refinement 'Denzo (Nonius B.V., 1998)'
_computing_data_collection 'Collect (Nonius B.V., 1998)'
_computing_data_reduction 'Denzo (Nonius B.V., 1998)'
_computing_molecular_graphics 'PLATON 98 (Spek, 1998)'
_computing_publication_material 'SHELXL-97 (Sheldrick, 1997)'
_computing_structure_refinement 'SHELXL-97 (Sheldrick, 1997)'
_computing_structure_solution 'SHELXS-97 (Sheldrick, 1997)'
_diffrn_ambient_temperature 173(2)
_diffrn_measured_fraction_theta_full 0.996
_diffrn_measured_fraction_theta_max 0.996
_diffrn_measurement_device_type KappaCCD
_diffrn_measurement_method '\p scans'
_diffrn_radiation_monochromator graphite
_diffrn_radiation_source 'fine-focus sealed tube'
_diffrn_radiation_type MoK\a
_diffrn_radiation_wavelength 0.71073
_diffrn_reflns_av_R_equivalents 0.0351
_diffrn_reflns_av_sigmaI/netI 0.0661
_diffrn_reflns_limit_h_max 12
_diffrn_reflns_limit_h_min -12
_diffrn_reflns_limit_k_max 35
_diffrn_reflns_limit_k_min -40
_diffrn_reflns_limit_l_max 12
_diffrn_reflns_limit_l_min -12
_diffrn_reflns_number 10121
_diffrn_reflns_theta_full 30.05
_diffrn_reflns_theta_max 30.05
_diffrn_reflns_theta_min 2.65
_exptl_absorpt_coefficient_mu 1.036
_exptl_absorpt_correction_type none
_exptl_crystal_colour yellow
_exptl_crystal_density_diffrn 1.482
_exptl_crystal_density_method 'not measured'
_exptl_crystal_description prism
_exptl_crystal_F_000 920
_exptl_crystal_size_max 0.15
_exptl_crystal_size_mid 0.12
_exptl_crystal_size_min 0.10
_refine_diff_density_max 0.341
_refine_diff_density_min -0.794
_refine_diff_density_rms 0.103
_refine_ls_extinction_method none
_refine_ls_goodness_of_fit_ref 1.029
_refine_ls_hydrogen_treatment constr
_refine_ls_matrix_type full
_refine_ls_number_parameters 244
_refine_ls_number_reflns 5828
_refine_ls_number_restraints 0
_refine_ls_restrained_S_all 1.029
_refine_ls_R_factor_all 0.0712
_refine_ls_R_factor_gt 0.0431
_refine_ls_shift/su_max 0.001
_refine_ls_shift/su_mean 0.000
_refine_ls_structure_factor_coef Fsqd
_refine_ls_weighting_details 'calc w=1/[\s^2^(Fo^2^)+(0.0546P)^2^+0.0000P] where P=(Fo^2^+2Fc^2^)/3'
_refine_ls_weighting_scheme calc
_refine_ls_wR_factor_gt 0.1013
_refine_ls_wR_factor_ref 0.1141
_reflns_number_gt 4169
_reflns_number_total 5828
_reflns_threshold_expression >2sigma(I)
_cod_data_source_file b808205g.txt
_cod_data_source_block Me2TPAFeCl2
_cod_original_sg_symbol_H-M P21/n
_cod_database_code 7004512

loop_
_symmetry_equiv_pos_as_xyz
'x, y, z'
'-x+1/2, y+1/2, -z+1/2'
'-x, -y, -z'
'x-1/2, -y-1/2, z-1/2'

loop_
_atom_site_label
_atom_site_type_symbol
_atom_site_fract_x
_atom_site_fract_y
_atom_site_fract_z
_atom_site_U_iso_or_equiv
_atom_site_adp_type
_atom_site_occupancy
_atom_site_symmetry_multiplicity
_atom_site_calc_flag
_atom_site_refinement_flags
_atom_site_disorder_assembly
_atom_site_disorder_group
Fe Fe 0.05073(3) 0.371767(10) 0.73155(4) 0.02278(10) Uani 1 1 d . . .
Cl1 Cl -0.14565(6) 0.312080(18) 0.73773(7) 0.03040(13) Uani 1 1 d . . .
Cl2 Cl -0.14254(6) 0.434279(18) 0.65128(7) 0.03028(13) Uani 1 1 d . . .
N1 N 0.2630(2) 0.31942(5) 0.8032(2) 0.0230(3) Uani 1 1 d . . .
N3 N 0.2605(2) 0.41432(6) 0.7388(2) 0.0246(4) Uani 1 1 d . . .
N2 N 0.0234(2) 0.34125(6) 0.4703(2) 0.0265(4) Uani 1 1 d . . .
N4 N 0.2189(2) 0.37515(5) 1.0318(2) 0.0233(4) Uani 1 1 d . . .
C1 C 0.4186(2) 0.34031(7) 0.8091(3) 0.0297(5) Uani 1 1 d . . .
H1A H 0.4410 0.3243 0.7239 0.036 Uiso 1 1 calc . . .
H1B H 0.5180 0.3342 0.9226 0.036 Uiso 1 1 calc . . .
C2 C 0.4079(2) 0.39222(7) 0.7757(2) 0.0229(4) Uani 1 1 d . . .
C3 C 0.5475(2) 0.41532(7) 0.7809(3) 0.0278(4) Uani 1 1 d . . .
H3 H 0.6500 0.3987 0.8072 0.033 Uiso 1 1 calc . . .
C4 C 0.5361(3) 0.46221(8) 0.7477(3) 0.0368(6) Uani 1 1 d . . .
H4 H 0.6304 0.4785 0.7500 0.044 Uiso 1 1 calc . . .
C5 C 0.3847(3) 0.48579(7) 0.7104(3) 0.0376(5) Uani 1 1 d . . .
H5 H 0.3739 0.5185 0.6880 0.045 Uiso 1 1 calc . . .
C6 C 0.2512(3) 0.46044(7) 0.7070(3) 0.0322(5) Uani 1 1 d . . .
H6 H 0.1474 0.4764 0.6809 0.039 Uiso 1 1 calc . . .
C7 C 0.1919(3) 0.28188(7) 0.6753(3) 0.0272(4) Uani 1 1 d . . .
H7A H 0.1031 0.2646 0.6895 0.033 Uiso 1 1 calc . . .
H7B H 0.2846 0.2596 0.6933 0.033 Uiso 1 1 calc . . .
C8 C 0.1139(2) 0.30125(7) 0.4978(3) 0.0265(4) Uani 1 1 d . . .
C9 C 0.1314(3) 0.27786(8) 0.3720(3) 0.0316(5) Uani 1 1 d . . .
H9 H 0.2004 0.2505 0.3977 0.038 Uiso 1 1 calc . . .
C10 C 0.0459(3) 0.29522(9) 0.2084(3) 0.0349(5) Uani 1 1 d . . .
H10 H 0.0526 0.2795 0.1184 0.042 Uiso 1 1 calc . . .
C11 C -0.0492(3) 0.33567(8) 0.1771(3) 0.0338(5) Uani 1 1 d . . .
H11 H -0.1097 0.3480 0.0650 0.041 Uiso 1 1 calc . . .
C12 C -0.0558(3) 0.35839(8) 0.3109(3) 0.0308(5) Uani 1 1 d . . .
C13 C -0.1528(3) 0.40352(9) 0.2807(3) 0.0453(6) Uani 1 1 d . . .
H13A H -0.2397 0.4002 0.3175 0.068 Uiso 1 1 calc . . .
H13B H -0.2093 0.4112 0.1592 0.068 Uiso 1 1 calc . . .
H13C H -0.0727 0.4286 0.3456 0.068 Uiso 1 1 calc . . .
C14 C 0.3007(3) 0.30022(7) 0.9702(3) 0.0282(4) Uani 1 1 d . . .
H14A H 0.4051 0.2805 1.0149 0.034 Uiso 1 1 calc . . .
H14B H 0.2039 0.2802 0.9566 0.034 Uiso 1 1 calc . . .
C15 C 0.3277(2) 0.33856(7) 1.0945(3) 0.0258(4) Uani 1 1 d . . .
C16 C 0.4524(2) 0.33481(8) 1.2642(3) 0.0329(5) Uani 1 1 d . . .
H16 H 0.5278 0.3087 1.3027 0.039 Uiso 1 1 calc . . .
C17 C 0.4649(3) 0.36968(8) 1.3758(3) 0.0362(5) Uani 1 1 d . . .
H17 H 0.5497 0.3682 1.4923 0.043 Uiso 1 1 calc . . .
C18 C 0.3524(3) 0.40664(8) 1.3150(3) 0.0339(5) Uani 1 1 d . . .
H18 H 0.3575 0.4307 1.3902 0.041 Uiso 1 1 calc . . .
C19 C 0.2309(2) 0.40883(7) 1.1433(3) 0.0262(4) Uani 1 1 d . . .
C20 C 0.1081(3) 0.44908(8) 1.0745(3) 0.0366(5) Uani 1 1 d . . .
H20A H 0.1327 0.4673 0.9962 0.055 Uiso 1 1 calc . . .
H20B H 0.1212 0.4691 1.1687 0.055 Uiso 1 1 calc . . .
H20C H -0.0099 0.4372 1.0136 0.055 Uiso 1 1 calc . . .

loop_
_atom_site_aniso_label
_atom_site_aniso_U_11
_atom_site_aniso_U_22
_atom_site_aniso_U_33
_atom_site_aniso_U_23
_atom_site_aniso_U_13
_atom_site_aniso_U_12
Fe 0.02024(15) 0.02210(16) 0.02720(18) 0.00177(11) 0.01241(13) 0.00165(10)
Cl1 0.0292(3) 0.0318(3) 0.0319(3) 0.0017(2) 0.0160(2) -0.0056(2)
Cl2 0.0238(2) 0.0318(3) 0.0351(3) 0.0021(2) 0.0141(2) 0.00664(19)
N1 0.0239(8) 0.0198(8) 0.0254(9) -0.0014(7) 0.0118(7) -0.0014(6)
N3 0.0226(8) 0.0215(8) 0.0310(10) 0.0017(7) 0.0140(7) -0.0002(6)
N2 0.0276(9) 0.0302(9) 0.0267(9) 0.0002(7) 0.0170(7) 0.0015(7)
N4 0.0226(8) 0.0220(9) 0.0239(9) -0.0008(7) 0.0100(7) -0.0021(6)
C1 0.0266(10) 0.0242(11) 0.0425(13) 0.0000(9) 0.0198(10) 0.0019(8)
C2 0.0217(9) 0.0266(11) 0.0202(10) -0.0004(8) 0.0100(8) -0.0012(8)
C3 0.0223(10) 0.0304(11) 0.0311(11) -0.0012(9) 0.0132(9) 0.0000(8)
C4 0.0295(11) 0.0370(13) 0.0490(15) -0.0005(11) 0.0229(11) -0.0076(9)
C5 0.0429(12) 0.0235(11) 0.0536(15) 0.0053(10) 0.0289(12) -0.0010(9)
C6 0.0306(11) 0.0261(11) 0.0438(14) 0.0041(10) 0.0210(10) 0.0022(9)
C7 0.0329(11) 0.0213(10) 0.0310(12) -0.0029(8) 0.0183(9) 0.0002(8)
C8 0.0264(10) 0.0276(11) 0.0289(11) -0.0036(9) 0.0161(9) -0.0033(8)
C9 0.0335(11) 0.0335(12) 0.0351(13) -0.0077(9) 0.0224(10) -0.0049(9)
C10 0.0397(12) 0.0428(13) 0.0331(13) -0.0119(10) 0.0261(11) -0.0140(10)
C11 0.0360(11) 0.0449(14) 0.0237(11) -0.0021(10) 0.0170(9) -0.0104(10)
C12 0.0288(11) 0.0392(12) 0.0280(12) 0.0034(10) 0.0165(9) -0.0024(9)
C13 0.0524(15) 0.0531(16) 0.0309(13) 0.0113(12) 0.0206(12) 0.0149(12)
C14 0.0327(11) 0.0228(10) 0.0269(11) 0.0025(9) 0.0127(9) 0.0042(8)
C15 0.0266(10) 0.0282(11) 0.0242(10) -0.0011(8) 0.0134(8) -0.0006(8)
C16 0.0299(11) 0.0371(12) 0.0263(12) 0.0011(9) 0.0093(9) 0.0042(9)
C17 0.0313(11) 0.0453(14) 0.0248(12) -0.0022(10) 0.0077(9) -0.0025(10)
C18 0.0377(12) 0.0354(12) 0.0262(12) -0.0105(9) 0.0135(10) -0.0078(10)
C19 0.0273(10) 0.0250(10) 0.0285(11) -0.0033(8) 0.0151(9) -0.0055(8)
C20 0.0436(13) 0.0295(12) 0.0324(13) -0.0081(10) 0.0150(10) 0.0034(10)

loop_
_atom_type_symbol
_atom_type_description
_atom_type_scat_dispersion_real
_atom_type_scat_dispersion_imag
_atom_type_scat_source
C C 0.0033 0.0016 'International Tables Vol C Tables 4.2.6.8 and 6.1.1.4'
H H 0.0000 0.0000 'International Tables Vol C Tables 4.2.6.8 and 6.1.1.4'
N N 0.0061 0.0033 'International Tables Vol C Tables 4.2.6.8 and 6.1.1.4'
Cl Cl 0.1484 0.1585 'International Tables Vol C Tables 4.2.6.8 and 6.1.1.4'
Fe Fe 0.3463 0.8444 'International Tables Vol C Tables 4.2.6.8 and 6.1.1.4'

loop_
_geom_angle_atom_site_label_1
_geom_angle_atom_site_label_2
_geom_angle_atom_site_label_3
_geom_angle
_geom_angle_site_symmetry_1
_geom_angle_site_symmetry_3
_geom_angle_publ_flag
N3 Fe N1 77.14(6) . . ?
N3 Fe Cl2 94.15(4) . . ?
N1 Fe Cl2 171.23(4) . . ?
N3 Fe N4 83.33(6) . . ?
N1 Fe N4 73.75(6) . . ?
Cl2 Fe N4 106.58(4) . . ?
N3 Fe N2 85.09(6) . . ?
N1 Fe N2 73.29(6) . . ?
Cl2 Fe N2 105.28(4) . . ?
N4 Fe N2 146.73(6) . . ?
N3 Fe Cl1 169.33(4) . . ?
N1 Fe Cl1 92.19(4) . . ?
Cl2 Fe Cl1 96.52(2) . . ?
N4 Fe Cl1 93.85(4) . . ?
N2 Fe Cl1 91.82(4) . . ?
C7 N1 C14 108.85(15) . . ?
C7 N1 C1 111.25(16) . . ?
C14 N1 C1 111.29(16) . . ?
C7 N1 Fe 106.13(11) . . ?
C14 N1 Fe 106.63(11) . . ?
C1 N1 Fe 112.43(11) . . ?
C6 N3 C2 117.83(17) . . ?
C6 N3 Fe 124.88(13) . . ?
C2 N3 Fe 117.29(13) . . ?
C12 N2 C8 117.56(19) . . ?
C12 N2 Fe 131.33(14) . . ?
C8 N2 Fe 110.99(13) . . ?
C15 N4 C19 117.18(17) . . ?
C15 N4 Fe 112.00(13) . . ?
C19 N4 Fe 130.59(13) . . ?
N1 C1 C2 114.89(15) . . ?
N1 C1 H1A 108.5 . . ?
C2 C1 H1A 108.5 . . ?
N1 C1 H1B 108.5 . . ?
C2 C1 H1B 108.5 . . ?
H1A C1 H1B 107.5 . . ?
N3 C2 C3 122.29(18) . . ?
N3 C2 C1 118.18(17) . . ?
C3 C2 C1 119.52(17) . . ?
C4 C3 C2 119.31(18) . . ?
C4 C3 H3 120.3 . . ?
C2 C3 H3 120.3 . . ?
C3 C4 C5 119.21(19) . . ?
C3 C4 H4 120.4 . . ?
C5 C4 H4 120.4 . . ?
C6 C5 C4 118.2(2) . . ?
C6 C5 H5 120.9 . . ?
C4 C5 H5 120.9 . . ?
N3 C6 C5 123.17(19) . . ?
N3 C6 H6 118.4 . . ?
C5 C6 H6 118.4 . . ?
N1 C7 C8 111.28(16) . . ?
N1 C7 H7A 109.4 . . ?
C8 C7 H7A 109.4 . . ?
N1 C7 H7B 109.4 . . ?
C8 C7 H7B 109.4 . . ?
H7A C7 H7B 108.0 . . ?
N2 C8 C9 123.4(2) . . ?
N2 C8 C7 115.81(18) . . ?
C9 C8 C7 120.72(18) . . ?
C10 C9 C8 118.3(2) . . ?
C10 C9 H9 120.8 . . ?
C8 C9 H9 120.8 . . ?
C11 C10 C9 119.1(2) . . ?
C11 C10 H10 120.4 . . ?
C9 C10 H10 120.4 . . ?
C10 C11 C12 119.6(2) . . ?
C10 C11 H11 120.2 . . ?
C12 C11 H11 120.2 . . ?
N2 C12 C11 122.0(2) . . ?
N2 C12 C13 117.7(2) . . ?
C11 C12 C13 120.3(2) . . ?
C12 C13 H13A 109.5 . . ?
C12 C13 H13B 109.5 . . ?
H13A C13 H13B 109.5 . . ?
C12 C13 H13C 109.5 . . ?
H13A C13 H13C 109.5 . . ?
H13B C13 H13C 109.5 . . ?
N1 C14 C15 111.17(16) . . ?
N1 C14 H14A 109.4 . . ?
C15 C14 H14A 109.4 . . ?
N1 C14 H14B 109.4 . . ?
C15 C14 H14B 109.4 . . ?
H14A C14 H14B 108.0 . . ?
N4 C15 C16 123.32(19) . . ?
N4 C15 C14 115.53(17) . . ?
C16 C15 C14 121.09(19) . . ?
C17 C16 C15 118.9(2) . . ?
C17 C16 H16 120.6 . . ?
C15 C16 H16 120.6 . . ?
C18 C17 C16 118.6(2) . . ?
C18 C17 H17 120.7 . . ?
C16 C17 H17 120.7 . . ?
C17 C18 C19 120.1(2) . . ?
C17 C18 H18 120.0 . . ?
C19 C18 H18 120.0 . . ?
N4 C19 C18 121.90(19) . . ?
N4 C19 C20 117.29(18) . . ?
C18 C19 C20 120.81(19) . . ?
C19 C20 H20A 109.5 . . ?
C19 C20 H20B 109.5 . . ?
H20A C20 H20B 109.5 . . ?
C19 C20 H20C 109.5 . . ?
H20A C20 H20C 109.5 . . ?
H20B C20 H20C 109.5 . . ?

loop_
_geom_bond_atom_site_label_1
_geom_bond_atom_site_label_2
_geom_bond_distance
_geom_bond_site_symmetry_2
_geom_bond_publ_flag
Fe N3 2.1997(16) . ?
Fe N1 2.2441(15) . ?
Fe Cl2 2.3374(5) . ?
Fe N4 2.3695(17) . ?
Fe N2 2.4018(18) . ?
Fe Cl1 2.4594(5) . ?
N1 C7 1.472(2) . ?
N1 C14 1.475(3) . ?
N1 C1 1.483(3) . ?
N3 C6 1.343(3) . ?
N3 C2 1.343(2) . ?
N2 C12 1.346(3) . ?
N2 C8 1.350(2) . ?
N4 C15 1.349(2) . ?
N4 C19 1.355(2) . ?
C1 C2 1.507(3) . ?
C1 H1A 0.9900 . ?
C1 H1B 0.9900 . ?
C2 C3 1.386(3) . ?
C3 C4 1.366(3) . ?
C3 H3 0.9500 . ?
C4 C5 1.393(3) . ?
C4 H4 0.9500 . ?
C5 C6 1.378(3) . ?
C5 H5 0.9500 . ?
C6 H6 0.9500 . ?
C7 C8 1.503(3) . ?
C7 H7A 0.9900 . ?
C7 H7B 0.9900 . ?
C8 C9 1.384(3) . ?
C9 C10 1.380(3) . ?
C9 H9 0.9500 . ?
C10 C11 1.378(3) . ?
C10 H10 0.9500 . ?
C11 C12 1.391(3) . ?
C11 H11 0.9500 . ?
C12 C13 1.501(3) . ?
C13 H13A 0.9800 . ?
C13 H13B 0.9800 . ?
C13 H13C 0.9800 . ?
C14 C15 1.498(3) . ?
C14 H14A 0.9900 . ?
C14 H14B 0.9900 . ?
C15 C16 1.389(3) . ?
C16 C17 1.379(3) . ?
C16 H16 0.9500 . ?
C17 C18 1.373(3) . ?
C17 H17 0.9500 . ?
C18 C19 1.391(3) . ?
C18 H18 0.9500 . ?
C19 C20 1.498(3) . ?
C20 H20A 0.9800 . ?
C20 H20B 0.9800 . ?
C20 H20C 0.9800 . ?
